data_4514505
loop_
_publ_author_name
'Han, Lin'
'Pham, Tony'
'Zhuo, Mingjing'
'Forrest, Katherine A.'
'Suepaul, Shanelle'
'Space, Brian'
'Zaworotko, Michael J.'
'Shi, Wei'
'Chen, Yao'
'Cheng, Peng'
'Zhang, Zhenjie'

_publ_section_title
;
 Molecular Sieving and Direct Visualization of CO<sub>2</sub> in Binding
 Pockets of an Ultramicroporous Lanthanide Metal-Organic Framework
 Platform.
;
_journal_issue 26
_journal_name_full 'ACS applied materials &amp; interfaces'
_journal_page_first 23192
_journal_page_last 23197
_journal_paper_doi 10.1021/acsami.9b04619
_journal_volume 11
_journal_year 2019
_chemical_formula_moiety '0.5(C48 H32 N12 Nd4 O36), C3 H7 N O'
_chemical_formula_sum 'C27 H23 N7 Nd2 O19'
_chemical_formula_weight 1038.00
_space_group_crystal_system monoclinic
_space_group_IT_number 14
_space_group_name_Hall '-P 2ybc'
_space_group_name_H-M_alt 'P 1 21/c 1'
_symmetry_space_group_name_Hall '-P 2ybc'
_symmetry_space_group_name_H-M 'P 1 21/c 1'
_atom_sites_solution_hydrogens geom
_atom_sites_solution_primary direct
_atom_sites_solution_secondary difmap
_audit_creation_date 2019-05-28
_audit_creation_method
;
Olex2 1.2
(compiled 2014.09.19 svn.r3010 for OlexSys, GUI svn.r4874)
;
_cell_angle_alpha 90.00
_cell_angle_beta 109.892(4)
_cell_angle_gamma 90.00
_cell_formula_units_Z 2
_cell_length_a 10.2658(3)
_cell_length_b 17.4390(5)
_cell_length_c 11.4882(3)
_cell_measurement_reflns_used 2580
_cell_measurement_temperature 120.00(10)
_cell_measurement_theta_max 27.6750
_cell_measurement_theta_min 3.0000
_cell_volume 1933.97(11)
_computing_cell_refinement 'CrysAlisPro 1.171.39.46 (Rigaku OD, 2018)'
_computing_data_collection 'CrysAlisPro 1.171.39.46 (Rigaku OD, 2018)'
_computing_data_reduction 'CrysAlisPro 1.171.39.46 (Rigaku OD, 2018)'
_computing_molecular_graphics 'Olex2 (Dolomanov et al., 2009)'
_computing_publication_material 'Olex2 (Dolomanov et al., 2009)'
_computing_structure_refinement 'XL (Sheldrick, 2008)'
_computing_structure_solution 'ShelXS (Sheldrick, 2008)'
_diffrn_ambient_environment N~2~
_diffrn_ambient_temperature 120.00(10)
_diffrn_detector 'CCD plate'
_diffrn_detector_area_resol_mean 16.2116
_diffrn_detector_type Eos
_diffrn_measured_fraction_theta_full 0.999
_diffrn_measured_fraction_theta_max 0.999
_diffrn_measurement_details
;
List of Runs (angles in degrees, time in seconds):

  # Type    Start    End  Width  t~exp~   \w     \q     \k     \f   Frames
--------------------------------------------------------------------------
  1  \w     35.00  64.00   1.00    7.50    --   18.63 178.00-150.00   29
  2  \w      3.00  61.00   1.00    7.50    --   18.63 -99.00-150.00   58
  3  \w    -87.00 -36.00   1.00    7.50    --  -19.56-178.00-150.00   51
  4  \w    -88.00  -4.00   1.00    7.50    --  -19.56 -57.00  30.00   84
;
_diffrn_measurement_device 'four-circle diffractometer'
_diffrn_measurement_device_type 'SuperNova, Single source at offset/far, Eos'
_diffrn_measurement_method '\w scans'
_diffrn_orient_matrix_type 'CrysAlisPro convention (1999,Acta A55,543-557)'
_diffrn_orient_matrix_UB_11 0.0144074000
_diffrn_orient_matrix_UB_12 0.0143077000
_diffrn_orient_matrix_UB_13 -0.0521122000
_diffrn_orient_matrix_UB_21 0.0487502000
_diffrn_orient_matrix_UB_22 -0.0298991000
_diffrn_orient_matrix_UB_23 0.0061977000
_diffrn_orient_matrix_UB_31 -0.0530420000
_diffrn_orient_matrix_UB_32 -0.0236162000
_diffrn_orient_matrix_UB_33 -0.0394151000
_diffrn_radiation_monochromator mirror
_diffrn_radiation_probe x-ray
_diffrn_radiation_type MoK\a
_diffrn_radiation_wavelength 0.71073
_diffrn_reflns_av_R_equivalents 0.0414
_diffrn_reflns_av_unetI/netI 0.0699
_diffrn_reflns_limit_h_max 9
_diffrn_reflns_limit_h_min -12
_diffrn_reflns_limit_k_max 20
_diffrn_reflns_limit_k_min -20
_diffrn_reflns_limit_l_max 13
_diffrn_reflns_limit_l_min -13
_diffrn_reflns_number 7141
_diffrn_reflns_theta_full 25.00
_diffrn_reflns_theta_max 25.00
_diffrn_reflns_theta_min 3.00
_diffrn_source 'micro-focus sealed X-ray tube'
_diffrn_source_type 'SuperNova (Mo) X-ray Source'
_exptl_absorpt_coefficient_mu 2.738
_exptl_absorpt_correction_T_max 1.00000
_exptl_absorpt_correction_T_min 0.96969
_exptl_absorpt_correction_type multi-scan
_exptl_absorpt_process_details
;
CrysAlisPro 1.171.39.46 (Rigaku Oxford Diffraction, 2018)
Empirical absorption correction using spherical harmonics,
 implemented in SCALE3 ABSPACK scaling algorithm.
;
_exptl_crystal_colour 'clear light pink'
_exptl_crystal_colour_lustre clear
_exptl_crystal_colour_modifier light
_exptl_crystal_colour_primary pink
_exptl_crystal_density_diffrn 1.782
_exptl_crystal_density_method 'not measured'
_exptl_crystal_description cube
_exptl_crystal_F_000 1012
_exptl_crystal_size_max 0.25
_exptl_crystal_size_mid 0.2
_exptl_crystal_size_min 0.12
_refine_diff_density_max 0.928
_refine_diff_density_min -0.673
_refine_diff_density_rms 0.161
_refine_ls_extinction_method none
_refine_ls_goodness_of_fit_ref 1.104
_refine_ls_hydrogen_treatment constr
_refine_ls_matrix_type full
_refine_ls_number_parameters 273
_refine_ls_number_reflns 3398
_refine_ls_number_restraints 42
_refine_ls_restrained_S_all 1.111
_refine_ls_R_factor_all 0.0590
_refine_ls_R_factor_gt 0.0410
_refine_ls_shift/su_max 0.000
_refine_ls_shift/su_mean 0.000
_refine_ls_structure_factor_coef Fsqd
_refine_ls_weighting_details 'calc w=1/[\s^2^(Fo^2^)+(0.0387P)^2^+3.2968P] where P=(Fo^2^+2Fc^2^)/3'
_refine_ls_weighting_scheme calc
_refine_ls_wR_factor_gt 0.0986
_refine_ls_wR_factor_ref 0.1115
_reflns_number_gt 2623
_reflns_number_total 3398
_reflns_threshold_expression >2sigma(I)
_cod_data_source_file am9b04619_si_003.cif
_cod_data_source_block NKMOF-3-Nd
_cod_original_cell_volume 1933.97(10)
_cod_database_code 4514505
_chemical_oxdiff_formula 'Nd C N O'
_reflns_odcompleteness_completeness 99.80
_reflns_odcompleteness_iscentric 1
_reflns_odcompleteness_theta 26.32
_olex2_refinement_description
;
1. Others
 Fixed Sof: N4(0.5) O10(0.5) C15(0.5) H15(0.5) C13(0.5) H13A(0.5) H13B(0.5)
 H13C(0.5) C14(0.5) H14A(0.5) H14B(0.5) H14C(0.5)
 Fixed Uiso: H1(0.023) H2(0.023) H5(0.026) H6(0.028) H7(0.025) H11(0.022)
 H8(0.027) H12(0.024) H15(0.045) H13A(0.045) H13B(0.045) H13C(0.045) H14A(0.09)
 H14B(0.09) H14C(0.09)
 Fixed X: H1(0.3256) H2(0.5621) H5(-0.4838) H6(0.2812) H7(0.1509) H11(-0.0968)
 H8(0.0949) H12(-0.0443) H15(-0.3141) H13A(-0.3495) H13B(-0.4757) H13C(-0.4968)
 H14A(-0.6222) H14B(-0.6807) H14C(-0.6217)
 Fixed Y: H1(-0.1279) H2(-0.1082) H5(-0.0103) H6(-0.0274) H7(0.1975)
 H11(0.2874) H8(0.1845) H12(0.0959) H15(0.1567) H13A(0.1789) H13B(0.2323)
 H13C(0.1433) H14A(0.2097) H14B(0.1907) H14C(0.2726)
 Fixed Z: H1(0.4749) H2(0.5378) H5(0.2118) H6(0.1556) H7(0.2782) H11(0.3643)
 H8(0.6878) H12(-0.0414) H15(0.2157) H13A(0.0206) H13B(-0.0462) H13C(-0.0436)
 H14A(0.1894) H14B(0.0477) H14C(0.0921)
;
_olex2_date_sample_data_collection 2018-05-31
_olex2_submission_special_instructions 'No special instructions were received'
_oxdiff_exptl_absorpt_empirical_details
;
Empirical correction (ABSPACK) includes:
- Absorption correction using spherical harmonics
- Frame scaling
;
_oxdiff_exptl_absorpt_empirical_full_max 1.119
_oxdiff_exptl_absorpt_empirical_full_min 0.906

loop_
_space_group_symop_id
_space_group_symop_operation_xyz
1 'x, y, z'
2 '-x, y+1/2, -z+1/2'
3 '-x, -y, -z'
4 'x, -y-1/2, z-1/2'

loop_
_atom_site_label
_atom_site_type_symbol
_atom_site_fract_x
_atom_site_fract_y
_atom_site_fract_z
_atom_site_U_iso_or_equiv
_atom_site_adp_type
_atom_site_occupancy
_atom_site_calc_flag
_atom_site_refinement_flags_posn
_atom_site_refinement_flags_adp
Nd1 Nd -0.00996(4) 0.00591(2) 0.31847(3) 0.01442(14) Uani 1 d . .
O7 O -0.2333(5) -0.0176(3) 0.3444(5) 0.0261(12) Uani 1 d . .
O4 O 0.1463(4) -0.0861(3) 0.2770(4) 0.0194(11) Uani 1 d . .
N3 N 0.2832(5) -0.0775(3) 0.3114(5) 0.0182(13) Uani 1 d . .
O8 O -0.0605(5) 0.1435(3) 0.3383(4) 0.0221(11) Uani 1 d . .
O5 O 0.0905(5) 0.0676(3) 0.1800(4) 0.0222(12) Uani 1 d . .
N2 N 0.0566(6) 0.1358(3) 0.1273(6) 0.0202(14) Uani 1 d . .
O9 O -0.0267(5) 0.0864(3) 0.5176(4) 0.0220(12) Uani 1 d . .
O2 O -0.1501(5) -0.0859(3) 0.1534(5) 0.0295(13) Uani 1 d . U
C1 C 0.3643(7) -0.1029(4) 0.4230(7) 0.0189(16) Uani 1 d . .
H1 H 0.3256 -0.1279 0.4749 0.023 Uiso 1 calc R .
C4 C -0.2810(7) -0.0385(4) 0.4248(7) 0.0190(16) Uani 1 d . .
C3 C -0.4352(7) -0.0562(4) 0.3825(7) 0.0177(16) Uani 1 d . .
C2 C 0.5059(7) -0.0917(4) 0.4599(7) 0.0194(16) Uani 1 d . .
H2 H 0.5621 -0.1082 0.5378 0.023 Uiso 1 calc R .
C5 C -0.5211(7) -0.0330(4) 0.2667(7) 0.0220(17) Uani 1 d . .
H5 H -0.4838 -0.0103 0.2118 0.026 Uiso 1 calc R .
C9 C -0.0071(6) 0.2231(4) 0.5150(6) 0.0173(16) Uani 1 d . .
C10 C -0.0353(7) 0.1467(4) 0.4532(7) 0.0157(15) Uani 1 d . .
C6 C 0.3388(7) -0.0436(4) 0.2332(7) 0.0234(17) Uani 1 d . .
H6 H 0.2812 -0.0274 0.1556 0.028 Uiso 1 calc R .
N1 N -0.2338(7) -0.0345(5) 0.0877(7) 0.0380(18) Uani 1 d . U
C7 C 0.0992(7) 0.2010(4) 0.1944(6) 0.0212(17) Uani 1 d . .
H7 H 0.1509 0.1975 0.2782 0.025 Uiso 1 calc R .
C11 C -0.0474(7) 0.2899(4) 0.4487(7) 0.0187(16) Uani 1 d . .
H11 H -0.0968 0.2874 0.3643 0.022 Uiso 1 calc R .
O1 O -0.2047(6) 0.0369(3) 0.1170(5) 0.0382(15) Uani 1 d . U
C8 C 0.0671(7) 0.2286(4) 0.6405(7) 0.0226(17) Uani 1 d . .
H8 H 0.0949 0.1845 0.6878 0.027 Uiso 1 calc R .
C12 C -0.0158(7) 0.1405(4) 0.0048(6) 0.0204(17) Uani 1 d . .
H12 H -0.0443 0.0959 -0.0414 0.024 Uiso 1 calc R .
O3 O -0.3353(6) -0.0529(4) 0.0004(6) 0.061(2) Uani 1 d . U
O6 O -0.2152(4) -0.0467(3) 0.5396(4) 0.0202(11) Uani 1 d . .
N4 N -0.4757(11) 0.1939(7) 0.1156(11) 0.019(3) Uani 0.50 d . U
O10 O -0.3986(13) 0.1694(8) 0.3185(10) 0.054(4) Uani 0.50 d . U
C15 C -0.3983(17) 0.1737(10) 0.2196(16) 0.037(4) Uani 0.50 d . U
H15 H -0.3141 0.1567 0.2157 0.045 Uiso 0.50 calc R .
C13 C -0.4470(17) 0.1865(9) 0.0022(13) 0.030(4) Uani 0.50 d . .
H13A H -0.3495 0.1789 0.0206 0.045 Uiso 0.50 calc GR .
H13B H -0.4757 0.2323 -0.0462 0.045 Uiso 0.50 calc GR .
H13C H -0.4968 0.1433 -0.0436 0.045 Uiso 0.50 calc GR .
C14 C -0.6114(15) 0.2188(10) 0.111(2) 0.060(7) Uani 0.50 d . .
H14A H -0.6222 0.2097 0.1894 0.090 Uiso 0.50 calc GR .
H14B H -0.6807 0.1907 0.0477 0.090 Uiso 0.50 calc GR .
H14C H -0.6217 0.2726 0.0921 0.090 Uiso 0.50 calc GR .

loop_
_atom_site_aniso_label
_atom_site_aniso_U_11
_atom_site_aniso_U_22
_atom_site_aniso_U_33
_atom_site_aniso_U_23
_atom_site_aniso_U_13
_atom_site_aniso_U_12
Nd1 0.0163(2) 0.0137(2) 0.0135(2) 0.00000(17) 0.00536(17) -0.00021(16)
O7 0.020(3) 0.039(3) 0.022(3) 0.001(3) 0.010(2) -0.004(2)
O4 0.010(2) 0.021(3) 0.026(3) -0.004(2) 0.004(2) -0.001(2)
N3 0.016(3) 0.014(3) 0.023(3) -0.001(3) 0.005(3) 0.001(2)
O8 0.029(3) 0.018(3) 0.020(3) -0.003(2) 0.009(2) 0.003(2)
O5 0.028(3) 0.016(3) 0.023(3) 0.010(2) 0.009(2) 0.006(2)
N2 0.023(3) 0.017(3) 0.026(3) 0.005(3) 0.014(3) -0.002(3)
O9 0.030(3) 0.013(3) 0.025(3) 0.002(2) 0.012(2) 0.001(2)
O2 0.028(3) 0.030(3) 0.028(3) -0.004(2) 0.006(2) 0.002(2)
C1 0.016(4) 0.017(4) 0.026(4) 0.002(3) 0.010(3) 0.002(3)
C4 0.009(3) 0.021(4) 0.025(4) -0.006(4) 0.005(3) 0.000(3)
C3 0.016(4) 0.017(4) 0.021(4) -0.014(3) 0.008(3) -0.005(3)
C2 0.027(4) 0.013(4) 0.018(4) -0.001(3) 0.009(3) 0.003(3)
C5 0.020(4) 0.029(4) 0.021(4) 0.008(4) 0.011(3) 0.000(3)
C9 0.014(4) 0.016(4) 0.023(4) 0.001(3) 0.007(3) 0.004(3)
C10 0.015(3) 0.017(4) 0.019(4) -0.002(3) 0.011(3) 0.000(3)
C6 0.027(4) 0.025(4) 0.018(4) 0.003(4) 0.007(4) -0.005(3)
N1 0.036(3) 0.050(4) 0.030(3) 0.002(3) 0.015(3) -0.011(3)
C7 0.021(4) 0.025(4) 0.013(4) -0.002(3) 0.000(3) -0.008(3)
C11 0.025(4) 0.014(4) 0.017(4) -0.001(3) 0.007(3) -0.002(3)
O1 0.034(3) 0.043(3) 0.034(3) 0.014(3) 0.008(2) -0.006(2)
C8 0.027(4) 0.019(4) 0.021(4) -0.002(3) 0.008(4) 0.002(3)
C12 0.025(4) 0.020(4) 0.016(4) 0.003(3) 0.007(3) 0.002(3)
O3 0.050(4) 0.075(5) 0.034(3) 0.004(4) -0.016(3) -0.033(4)
O6 0.015(2) 0.025(3) 0.018(3) -0.002(2) 0.001(2) -0.001(2)
N4 0.019(4) 0.017(4) 0.023(5) 0.000(4) 0.009(4) -0.001(4)
O10 0.085(7) 0.061(7) 0.024(6) 0.015(6) 0.028(6) 0.001(6)
C15 0.037(6) 0.039(6) 0.037(6) 0.001(4) 0.015(4) 0.001(4)
C13 0.051(10) 0.024(9) 0.023(8) 0.002(8) 0.023(8) -0.013(8)
C14 0.028(10) 0.028(10) 0.14(2) -0.036(13) 0.044(12) -0.010(8)

loop_
_atom_type_symbol
_atom_type_description
_atom_type_scat_dispersion_real
_atom_type_scat_dispersion_imag
_atom_type_scat_source
C C 0.0033 0.0016 'International Tables Vol C Tables 4.2.6.8 and 6.1.1.4'
H H 0.0000 0.0000 'International Tables Vol C Tables 4.2.6.8 and 6.1.1.4'
N N 0.0061 0.0033 'International Tables Vol C Tables 4.2.6.8 and 6.1.1.4'
Nd Nd -0.1943 3.0179 'International Tables Vol C Tables 4.2.6.8 and 6.1.1.4'
O O 0.0106 0.0060 'International Tables Vol C Tables 4.2.6.8 and 6.1.1.4'

loop_
_geom_angle_atom_site_label_1
_geom_angle_atom_site_label_2
_geom_angle_atom_site_label_3
_geom_angle
_geom_angle_site_symmetry_1
_geom_angle_site_symmetry_3
O7 Nd1 Nd1 65.99(12) . 3_556
O7 Nd1 O8 85.24(17) . .
O7 Nd1 O9 69.91(16) . .
O7 Nd1 O2 70.55(17) . .
O7 Nd1 C10 79.77(17) . .
O7 Nd1 N1 65.95(18) . .
O7 Nd1 O1 70.61(17) . .
O4 Nd1 Nd1 110.98(11) . 3_556
O4 Nd1 O7 128.53(16) . .
O4 Nd1 O8 146.04(16) . .
O4 Nd1 O9 137.40(14) . .
O4 Nd1 O2 71.29(16) . .
O4 Nd1 C10 146.31(16) . .
O4 Nd1 N1 91.75(18) . .
O4 Nd1 O1 109.17(17) . .
O4 Nd1 O6 77.56(15) . 3_556
O8 Nd1 Nd1 83.98(11) . 3_556
O8 Nd1 O9 49.69(15) . .
O8 Nd1 O2 126.78(16) . .
O8 Nd1 C10 24.77(17) . .
O8 Nd1 N1 100.99(19) . .
O8 Nd1 O1 75.78(18) . .
O5 Nd1 Nd1 143.46(12) . 3_556
O5 Nd1 O7 141.33(16) . .
O5 Nd1 O4 72.95(16) . .
O5 Nd1 O8 77.30(16) . .
O5 Nd1 O9 118.86(15) . .
O5 Nd1 O2 92.81(16) . .
O5 Nd1 C10 96.22(17) . .
O5 Nd1 N1 83.73(17) . .
O5 Nd1 O1 71.75(16) . .
O5 Nd1 O6 77.95(16) . 3_556
O9 Nd1 Nd1 34.31(10) . 3_556
O9 Nd1 Nd1 39.86(11) 3_556 3_556
O9 Nd1 O7 72.30(16) 3_556 .
O9 Nd1 O4 76.95(16) 3_556 .
O9 Nd1 O8 123.82(16) 3_556 .
O9 Nd1 O5 145.34(15) 3_556 .
O9 Nd1 O9 74.17(17) 3_556 .
O9 Nd1 O2 93.49(17) 3_556 .
O9 Nd1 C10 99.41(18) 3_556 .
O9 Nd1 C10 25.37(16) . .
O9 Nd1 N1 128.59(17) . .
O9 Nd1 N1 114.25(18) 3_556 .
O9 Nd1 O1 135.85(16) 3_556 .
O9 Nd1 O6 79.16(16) 3_556 3_556
O2 Nd1 Nd1 123.32(12) . 3_556
O2 Nd1 O9 140.46(15) . .
O2 Nd1 C10 142.16(17) . .
O2 Nd1 N1 25.93(18) . .
O2 Nd1 O1 51.84(18) . .
C10 Nd1 Nd1 59.59(14) . 3_556
N1 Nd1 Nd1 131.01(13) . 3_556
N1 Nd1 C10 119.3(2) . .
O1 Nd1 Nd1 133.22(13) . 3_556
O1 Nd1 O9 113.38(17) . .
O1 Nd1 C10 96.7(2) . .
O1 Nd1 N1 26.1(2) . .
O6 Nd1 Nd1 68.13(11) 3_556 3_556
O6 Nd1 O7 133.04(16) 3_556 .
O6 Nd1 O8 80.59(16) 3_556 .
O6 Nd1 O9 66.81(15) 3_556 .
O6 Nd1 O2 148.85(16) 3_556 .
O6 Nd1 C10 68.92(17) 3_556 .
O6 Nd1 N1 160.81(17) 3_556 .
O6 Nd1 O1 144.84(17) 3_556 .
C4 O7 Nd1 139.9(5) . .
N3 O4 Nd1 124.6(4) . .
O4 N3 C1 119.7(5) . .
O4 N3 C6 119.5(6) . .
C1 N3 C6 120.8(6) . .
C10 O8 Nd1 99.5(4) . .
N2 O5 Nd1 126.4(4) . .
O5 N2 C7 120.5(6) . .
O5 N2 C12 119.7(6) . .
C12 N2 C7 119.7(6) . .
Nd1 O9 Nd1 105.83(17) 3_556 .
C10 O9 Nd1 165.8(5) . 3_556
C10 O9 Nd1 87.1(4) . .
N1 O2 Nd1 95.4(4) . .
N3 C1 C2 119.4(6) . .
O7 C4 C3 117.0(6) . .
O7 C4 O6 127.1(6) . .
O6 C4 C3 115.9(6) . .
C2 C3 C4 121.4(7) 1_455 .
C2 C3 C5 118.4(6) 1_455 .
C5 C3 C4 120.1(6) . .
C3 C2 C1 120.8(7) 1_655 .
C6 C5 C3 119.7(7) 1_455 .
C11 C9 C10 121.3(6) . .
C11 C9 C8 118.2(7) . .
C8 C9 C10 120.4(7) . .
O8 C10 Nd1 55.8(3) . .
O8 C10 O9 121.6(6) . .
O8 C10 C9 118.4(6) . .
O9 C10 Nd1 67.5(4) . .
O9 C10 C9 119.9(6) . .
C9 C10 Nd1 162.3(4) . .
N3 C6 C5 120.8(7) . 1_655
O2 N1 Nd1 58.7(4) . .
O2 N1 O1 117.7(6) . .
O1 N1 Nd1 59.8(4) . .
O3 N1 Nd1 172.7(5) . .
O3 N1 O2 120.7(8) . .
O3 N1 O1 121.6(8) . .
N2 C7 C8 120.9(6) . 4_565
C12 C11 C9 121.0(7) 4_566 .
N1 O1 Nd1 94.1(4) . .
C7 C8 C9 119.8(7) 4_566 .
N2 C12 C11 120.3(7) . 4_565
C4 O6 Nd1 135.3(5) . 3_556
C15 N4 C13 125.9(13) . .
C15 N4 C14 114.6(14) . .
C13 N4 C14 119.1(13) . .
O10 C15 N4 139.6(18) . .

loop_
_geom_bond_atom_site_label_1
_geom_bond_atom_site_label_2
_geom_bond_distance
_geom_bond_site_symmetry_2
Nd1 Nd1 4.1110(7) 3_556
Nd1 O7 2.445(5) .
Nd1 O4 2.428(4) .
Nd1 O8 2.482(5) .
Nd1 O5 2.422(5) .
Nd1 O9 2.739(5) .
Nd1 O9 2.409(5) 3_556
Nd1 O2 2.525(5) .
Nd1 C10 2.960(7) .
Nd1 N1 2.943(7) .
Nd1 O1 2.549(6) .
Nd1 O6 2.438(4) 3_556
O7 C4 1.239(8) .
O4 N3 1.332(6) .
N3 C1 1.345(9) .
N3 C6 1.354(8) .
O8 C10 1.257(8) .
O5 N2 1.326(7) .
N2 C7 1.360(9) .
N2 C12 1.352(8) .
O9 Nd1 2.409(5) 3_556
O9 C10 1.270(8) .
O2 N1 1.293(8) .
C1 C2 1.382(9) .
C4 C3 1.521(9) .
C4 O6 1.269(8) .
C3 C2 1.380(9) 1_455
C3 C5 1.383(10) .
C2 C3 1.380(9) 1_655
C5 C6 1.369(9) 1_455
C9 C10 1.492(10) .
C9 C11 1.376(9) .
C9 C8 1.386(9) .
C6 C5 1.369(9) 1_655
N1 O1 1.299(9) .
N1 O3 1.217(8) .
C7 C8 1.364(10) 4_565
C11 C12 1.361(10) 4_566
C8 C7 1.364(10) 4_566
C12 C11 1.361(10) 4_565
O6 Nd1 2.438(4) 3_556
N4 C15 1.240(19) .
N4 C13 1.436(17) .
N4 C14 1.442(17) .
O10 C15 1.140(18) .
